data_7118354
loop_
_publ_author_name
'Wen, Hui-Min'
'Li, Bin'
'Wang, Hailong'
'Krishna, Rajamani'
'Chen, Banglin'

_publ_section_title
;
 High acetylene/ethylene separation in a microporous zinc(ii)
 metal-organic framework with low binding energy.
;
_journal_issue 6
_journal_name_full 'Chemical communications (Cambridge, England)'
_journal_page_first 1166
_journal_page_last 1169
_journal_paper_doi 10.1039/c5cc08210b
_journal_volume 52
_journal_year 2016
_chemical_formula_sum 'C20 H12 N O5.5 Zn'
_chemical_formula_weight 419.68
_chemical_name_systematic UTSA-67
_space_group_IT_number 179
_symmetry_cell_setting hexagonal
_symmetry_space_group_name_Hall 'P 65 2 (0 0 1)'
_symmetry_space_group_name_H-M 'P 65 2 2'
_atom_sites_solution_hydrogens geom
_atom_sites_solution_primary direct
_atom_sites_solution_secondary difmap
_audit_creation_method SHELXL-97
_audit_update_record
;
2015-09-16 deposited with the CCDC.
2015-11-16 downloaded from the CCDC.
;
_cell_angle_alpha 90.00
_cell_angle_beta 90.00
_cell_angle_gamma 120.00
_cell_formula_units_Z 12
_cell_length_a 15.9684(5)
_cell_length_b 15.9684(5)
_cell_length_c 33.649(4)
_cell_measurement_temperature 293(2)
_cell_volume 7430.6(9)
_computing_structure_refinement 'SHELXL-97 (Sheldrick, 1997)'
_computing_structure_solution 'SHELXS-97 (Sheldrick, 1990)'
_diffrn_ambient_temperature 293(2)
_diffrn_measured_fraction_theta_full 0.995
_diffrn_measured_fraction_theta_max 0.995
_diffrn_measurement_device_type 'SuperNova, Dual, Cu at zero, Atlas'
_diffrn_radiation_monochromator graphite
_diffrn_radiation_source 'fine-focus sealed tube'
_diffrn_radiation_type MoK\a
_diffrn_radiation_wavelength 0.71073
_diffrn_reflns_av_R_equivalents 0.1017
_diffrn_reflns_av_sigmaI/netI 0.0816
_diffrn_reflns_limit_h_max 11
_diffrn_reflns_limit_h_min -18
_diffrn_reflns_limit_k_max 18
_diffrn_reflns_limit_k_min -13
_diffrn_reflns_limit_l_max 40
_diffrn_reflns_limit_l_min -38
_diffrn_reflns_number 15669
_diffrn_reflns_theta_full 24.99
_diffrn_reflns_theta_max 24.99
_diffrn_reflns_theta_min 1.91
_exptl_absorpt_coefficient_mu 1.017
_exptl_crystal_colour yellow
_exptl_crystal_density_diffrn 1.125
_exptl_crystal_density_method 'not measured'
_exptl_crystal_description block
_exptl_crystal_F_000 2556
_exptl_crystal_size_max 0.3
_exptl_crystal_size_mid 0.2
_exptl_crystal_size_min 0.2
_refine_diff_density_max 0.874
_refine_diff_density_min -0.675
_refine_diff_density_rms 0.152
_refine_ls_abs_structure_details 'Flack H D (1983), Acta Cryst. A39, 876-881'
_refine_ls_abs_structure_Flack 0.72(6)
_refine_ls_extinction_method none
_refine_ls_goodness_of_fit_ref 1.070
_refine_ls_hydrogen_treatment mixed
_refine_ls_matrix_type full
_refine_ls_number_parameters 249
_refine_ls_number_reflns 4350
_refine_ls_number_restraints 78
_refine_ls_restrained_S_all 1.066
_refine_ls_R_factor_all 0.1616
_refine_ls_R_factor_gt 0.1139
_refine_ls_shift/su_max 0.001
_refine_ls_shift/su_mean 0.000
_refine_ls_structure_factor_coef Fsqd
_refine_ls_weighting_details 'calc w=1/[\s^2^(Fo^2^)+(0.2000P)^2^+0.4125P] where P=(Fo^2^+2Fc^2^)/3'
_refine_ls_weighting_scheme calc
_refine_ls_wR_factor_gt 0.2978
_refine_ls_wR_factor_ref 0.3341
_reflns_number_gt 2642
_reflns_number_total 4350
_reflns_threshold_expression >2sigma(I)
_cod_data_source_file c5cc08210b2.cif
_cod_data_source_block qq
_cod_original_sg_symbol_H-M P6522
_cod_original_formula_sum 'C20 H12 N O5.50 Zn'
_cod_database_code 7118354

loop_
_symmetry_equiv_pos_as_xyz
'x, y, z'
'x-y, x, z+5/6'
'-y, x-y, z+2/3'
'-x, -y, z+1/2'
'-x+y, -x, z+1/3'
'y, -x+y, z+1/6'
'x-y, -y, -z'
'-x, -x+y, -z+1/3'
'y, x, -z+2/3'
'-y, -x, -z+1/6'
'-x+y, y, -z+1/2'
'x, x-y, -z+5/6'

loop_
_atom_site_label
_atom_site_type_symbol
_atom_site_fract_x
_atom_site_fract_y
_atom_site_fract_z
_atom_site_U_iso_or_equiv
_atom_site_adp_type
_atom_site_occupancy
_atom_site_symmetry_multiplicity
_atom_site_calc_flag
_atom_site_refinement_flags
_atom_site_disorder_assembly
_atom_site_disorder_group
O5A O 0.432(4) 0.918(4) 0.9030(16) 0.30(3) Uiso 0.607(15) 1 d P A 2
C1 C 0.9143(7) 0.5819(8) 0.9423(4) 0.063(3) Uani 1 1 d . . .
C2 C 0.8708(5) 0.6405(4) 0.9532(2) 0.056(3) Uani 1 1 d G . .
C3 C 0.8317(5) 0.6304(5) 0.9910(2) 0.064(3) Uani 1 1 d G . .
H3 H 0.8360 0.5891 1.0093 0.077 Uiso 1 1 calc R . .
C4 C 0.7862(5) 0.6821(5) 1.00147(19) 0.071(3) Uani 1 1 d G . .
H4 H 0.7601 0.6753 1.0268 0.085 Uiso 1 1 calc R . .
C5 C 0.7798(6) 0.7439(5) 0.9741(2) 0.058(3) Uani 1 1 d G . .
C6 C 0.8188(7) 0.7540(6) 0.9363(2) 0.088(5) Uani 1 1 d G . .
H6 H 0.8145 0.7953 0.9180 0.106 Uiso 1 1 calc R . .
C7 C 0.8644(7) 0.7023(6) 0.92588(19) 0.084(4) Uani 1 1 d G . .
H7 H 0.8905 0.7091 0.9006 0.101 Uiso 1 1 calc R . .
C8 C 0.7243(8) 0.7962(7) 0.9835(4) 0.059(3) Uani 1 1 d . . .
C9 C 0.7753(7) 0.8960(7) 0.9881(3) 0.054(3) Uani 1 1 d . . .
H9 H 0.8423 0.9297 0.9856 0.065 Uiso 1 1 calc R . .
C10 C 0.7261(7) 0.9463(7) 0.9967(4) 0.060(3) Uani 1 1 d . . .
C11 C 0.6282(7) 0.8930(7) 1.0007(4) 0.068(3) Uani 1 1 d . . .
H11 H 0.5955 0.9258 1.0071 0.081 Uiso 1 1 calc R . .
C12 C 0.5735(8) 0.7932(9) 0.9960(5) 0.074(4) Uani 1 1 d . A .
C13 C 0.6253(8) 0.7421(7) 0.9869(4) 0.068(3) Uani 1 1 d . . .
C14 C 0.4683(7) 0.7392(6) 0.9980(4) 0.078(4) Uani 1 1 d D . .
C17 C 0.2660(7) 0.6250(8) 0.9991(4) 0.078(4) Uani 1 1 d D . .
C15 C 0.4129(12) 0.7479(16) 0.9678(6) 0.135(9) Uani 0.393(15) 1 d PDU A 1
H15 H 0.4433 0.7918 0.9472 0.162 Uiso 0.393(15) 1 calc PR A 1
C16 C 0.3119(12) 0.6911(16) 0.9684(6) 0.103(7) Uani 0.393(15) 1 d PDU A 1
H16 H 0.2754 0.6975 0.9483 0.123 Uiso 0.393(15) 1 calc PR A 1
C18 C 0.3204(11) 0.6159(17) 1.0295(6) 0.118(8) Uani 0.393(15) 1 d PDU A 1
H18 H 0.2897 0.5722 1.0501 0.141 Uiso 0.393(15) 1 calc PR A 1
C19 C 0.4215(11) 0.6730(16) 1.0289(5) 0.085(5) Uani 0.393(15) 1 d PDU A 1
H19 H 0.4577 0.6669 1.0492 0.102 Uiso 0.393(15) 1 calc PR A 1
C15A C 0.4184(11) 0.6914(13) 0.9629(4) 0.135(9) Uani 0.607(15) 1 d PDU A 2
H15A H 0.4522 0.6977 0.9395 0.162 Uiso 0.607(15) 1 calc PR A 2
C16A C 0.3173(11) 0.6344(13) 0.9637(4) 0.103(7) Uani 0.607(15) 1 d PDU A 2
H16A H 0.2839 0.6026 0.9409 0.123 Uiso 0.607(15) 1 calc PR A 2
C18A C 0.3165(11) 0.6724(13) 1.0333(4) 0.118(8) Uani 0.607(15) 1 d PDU A 2
H18A H 0.2833 0.6666 1.0567 0.141 Uiso 0.607(15) 1 calc PR A 2
C19A C 0.4167(10) 0.7283(12) 1.0323(4) 0.085(5) Uani 0.607(15) 1 d PDU A 2
H19A H 0.4498 0.7593 1.0553 0.102 Uiso 0.607(15) 1 calc PR A 2
C20 C 0.1584(10) 0.5582(9) 0.9997(6) 0.089(5) Uani 1 1 d . A .
N1 N 0.5719(7) 0.6404(6) 0.9836(3) 0.067(3) Uani 1 1 d . . .
H1A H 0.6061 0.6234 0.9675 0.081 Uiso 1 1 calc R . .
H1B H 0.5172 0.6258 0.9704 0.081 Uiso 1 1 calc R . .
O1 O 0.1129(7) 0.5366(10) 1.0325(4) 0.124(5) Uani 1 1 d . . .
O2 O 0.1201(6) 0.5297(7) 0.9673(3) 0.091(3) Uani 1 1 d . . .
O3 O 0.9162(6) 0.5249(6) 0.9674(3) 0.076(2) Uani 1 1 d . . .
O4 O 0.9461(7) 0.5929(6) 0.9073(3) 0.082(3) Uani 1 1 d . . .
Zn1 Zn 0.53190(9) 0.55007(9) 1.03182(5) 0.0714(5) Uani 1 1 d . . .
O5 O 0.391(3) 0.863(3) 0.8976(10) 0.116(11) Uiso 0.393(15) 1 d P A 1
O6 O 0.173(5) 0.786(6) 0.940(2) 0.37(4) Uiso 0.50 1 d P . .

loop_
_atom_site_aniso_label
_atom_site_aniso_U_11
_atom_site_aniso_U_22
_atom_site_aniso_U_33
_atom_site_aniso_U_23
_atom_site_aniso_U_13
_atom_site_aniso_U_12
C1 0.028(5) 0.043(6) 0.106(10) -0.006(6) 0.003(6) 0.010(4)
C2 0.038(5) 0.030(5) 0.089(8) -0.009(5) 0.007(5) 0.009(4)
C3 0.055(6) 0.026(5) 0.117(10) 0.002(5) 0.003(6) 0.024(5)
C4 0.063(7) 0.063(7) 0.110(9) 0.014(6) 0.016(7) 0.050(6)
C5 0.056(6) 0.029(5) 0.090(8) -0.012(5) -0.013(6) 0.022(5)
C6 0.147(15) 0.079(9) 0.068(8) 0.010(7) 0.004(9) 0.079(10)
C7 0.104(11) 0.062(8) 0.101(9) -0.009(7) 0.011(8) 0.053(8)
C8 0.062(7) 0.030(5) 0.096(8) 0.000(5) 0.000(6) 0.031(5)
C9 0.035(5) 0.034(5) 0.102(9) -0.002(5) -0.001(5) 0.023(4)
C10 0.031(5) 0.035(5) 0.108(8) -0.008(5) -0.004(6) 0.012(4)
C11 0.032(5) 0.025(5) 0.146(11) -0.007(6) 0.003(6) 0.014(4)
C12 0.042(6) 0.043(7) 0.129(11) -0.012(6) -0.006(7) 0.015(5)
C13 0.046(6) 0.029(5) 0.129(10) -0.015(5) -0.029(6) 0.018(5)
C14 0.051(7) 0.025(5) 0.136(11) -0.016(6) -0.034(7) 0.002(5)
C17 0.052(7) 0.049(7) 0.117(10) 0.003(7) -0.001(7) 0.015(6)
C15 0.123(11) 0.137(12) 0.144(11) 0.008(7) -0.004(7) 0.065(7)
C16 0.094(8) 0.105(9) 0.108(8) 0.009(7) -0.015(6) 0.049(6)
C18 0.106(10) 0.125(11) 0.120(9) -0.002(7) 0.001(6) 0.056(7)
C19 0.075(7) 0.088(8) 0.091(7) -0.017(6) -0.002(6) 0.039(6)
C15A 0.123(11) 0.137(12) 0.144(11) 0.008(7) -0.004(7) 0.065(7)
C16A 0.094(8) 0.105(9) 0.108(8) 0.009(7) -0.015(6) 0.049(6)
C18A 0.106(10) 0.125(11) 0.120(9) -0.002(7) 0.001(6) 0.056(7)
C19A 0.075(7) 0.088(8) 0.091(7) -0.017(6) -0.002(6) 0.039(6)
C20 0.065(9) 0.036(7) 0.159(15) -0.016(8) -0.029(11) 0.019(6)
N1 0.057(6) 0.034(4) 0.102(7) -0.002(4) -0.008(5) 0.016(4)
O1 0.050(6) 0.140(11) 0.149(10) -0.051(9) -0.014(6) 0.024(7)
O2 0.036(4) 0.060(5) 0.151(9) 0.012(6) -0.015(5) 0.005(4)
O3 0.068(5) 0.054(5) 0.124(7) -0.003(5) 0.004(5) 0.045(4)
O4 0.086(7) 0.053(5) 0.114(7) 0.000(5) 0.028(6) 0.040(5)
Zn1 0.0423(7) 0.0389(7) 0.1329(12) -0.0127(7) -0.0003(7) 0.0202(6)

loop_
_atom_type_symbol
_atom_type_description
_atom_type_scat_dispersion_real
_atom_type_scat_dispersion_imag
_atom_type_scat_source
C C 0.0033 0.0016 'International Tables Vol C Tables 4.2.6.8 and 6.1.1.4'
H H 0.0000 0.0000 'International Tables Vol C Tables 4.2.6.8 and 6.1.1.4'
N N 0.0061 0.0033 'International Tables Vol C Tables 4.2.6.8 and 6.1.1.4'
O O 0.0106 0.0060 'International Tables Vol C Tables 4.2.6.8 and 6.1.1.4'
Zn Zn 0.2839 1.4301 'International Tables Vol C Tables 4.2.6.8 and 6.1.1.4'

loop_
_geom_angle_atom_site_label_1
_geom_angle_atom_site_label_2
_geom_angle_atom_site_label_3
_geom_angle
_geom_angle_site_symmetry_1
_geom_angle_site_symmetry_3
O3 C1 O4 125.2(11) . .
O3 C1 C2 119.2(11) . .
O4 C1 C2 115.6(11) . .
C3 C2 C7 120.0 . .
C3 C2 C1 118.9(7) . .
C7 C2 C1 121.0(7) . .
C2 C3 C4 120.0 . .
C5 C4 C3 120.0 . .
C6 C5 C4 120.0 . .
C6 C5 C8 118.4(6) . .
C4 C5 C8 121.5(6) . .
C5 C6 C7 120.0 . .
C6 C7 C2 120.0 . .
C13 C8 C9 122.7(9) . .
C13 C8 C5 118.3(8) . .
C9 C8 C5 119.0(9) . .
C8 C9 C10 120.3(9) . .
C11 C10 C9 117.2(9) . .
C11 C10 C10 121.4(6) . 7_677
C9 C10 C10 121.3(6) . 7_677
C10 C11 C12 124.9(9) . .
C11 C12 C13 117.3(10) . .
C11 C12 C14 123.4(11) . .
C13 C12 C14 119.2(10) . .
C8 C13 N1 123.9(10) . .
C8 C13 C12 117.5(9) . .
N1 C13 C12 118.5(11) . .
C19A C14 C19 39.1(10) . .
C19A C14 C15 104.6(10) . .
C19 C14 C15 119.2(9) . .
C19A C14 C15A 119.4(9) . .
C19 C14 C15A 105.6(10) . .
C15 C14 C15A 40.0(10) . .
C19A C14 C12 123.6(12) . .
C19 C14 C12 120.2(12) . .
C15 C14 C12 120.5(12) . .
C15A C14 C12 117.0(12) . .
C18A C17 C18 39.5(10) . .
C18A C17 C16 105.0(10) . .
C18 C17 C16 120.2(9) . .
C18A C17 C16A 119.4(9) . .
C18 C17 C16A 105.7(10) . .
C16 C17 C16A 40.3(10) . .
C18A C17 C20 121.3(13) . .
C18 C17 C20 117.7(12) . .
C16 C17 C20 122.0(13) . .
C16A C17 C20 119.1(13) . .
C16 C15 C14 120.4(12) . .
C17 C16 C15 120.0(11) . .
C17 C18 C19 119.8(12) . .
C14 C19 C18 120.4(11) . .
C16A C15A C14 119.2(11) . .
C15A C16A C17 120.4(11) . .
C17 C18A C19A 119.9(11) . .
C14 C19A C18A 121.7(11) . .
O2 C20 O1 124.1(13) . .
O2 C20 C17 115.7(16) . .
O1 C20 C17 120.2(15) . .
C13 N1 Zn1 122.9(8) . .
C20 O2 Zn1 115.4(10) . 7_567
C1 O3 Zn1 132.2(8) . 7_667
C1 O4 Zn1 143.5(8) . 2_654
O2 Zn1 O3 112.7(4) 7_667 7_567
O2 Zn1 O4 107.3(5) 7_667 6_565
O3 Zn1 O4 116.2(4) 7_567 6_565
O2 Zn1 N1 113.2(4) 7_667 .
O3 Zn1 N1 107.5(4) 7_567 .
O4 Zn1 N1 99.3(4) 6_565 .

loop_
_geom_bond_atom_site_label_1
_geom_bond_atom_site_label_2
_geom_bond_distance
_geom_bond_site_symmetry_2
C1 O3 1.254(14) .
C1 O4 1.258(14) .
C1 C2 1.464(12) .
C2 C3 1.3900 .
C2 C7 1.3900 .
C3 C4 1.3900 .
C4 C5 1.3900 .
C5 C6 1.3900 .
C5 C8 1.523(10) .
C6 C7 1.3900 .
C8 C13 1.377(16) .
C8 C9 1.389(14) .
C9 C10 1.406(14) .
C10 C11 1.362(14) .
C10 C10 1.501(19) 7_677
C11 C12 1.392(15) .
C12 C13 1.455(16) .
C12 C14 1.457(15) .
C13 N1 1.412(12) .
C14 C19A 1.377(9) .
C14 C19 1.404(9) .
C14 C15 1.401(9) .
C14 C15A 1.416(9) .
C17 C18A 1.392(9) .
C17 C18 1.397(9) .
C17 C16 1.395(9) .
C17 C16A 1.408(9) .
C17 C20 1.502(17) .
C15 C16 1.400(10) .
C18 C19 1.402(9) .
C15A C16A 1.402(9) .
C18A C19A 1.389(9) .
C20 O2 1.221(17) .
C20 O1 1.270(19) .
N1 Zn1 2.050(9) .
O2 Zn1 1.920(8) 7_567
O3 Zn1 1.945(7) 7_667
O4 Zn1 1.962(8) 2_654
Zn1 O2 1.920(8) 7_667
Zn1 O3 1.945(7) 7_567
Zn1 O4 1.962(9) 6_565
